data_4319617
loop_
_publ_author_name
'Alexander Tr\"osch'
'Heinrich Vahrenkamp'

_publ_section_title
;
 A Sterically Hindered N,N,O Tripod Ligand and Its Zinc Complex Chemistry
;
_journal_name_full 'Inorganic Chemistry'
_journal_page_first 2305
_journal_page_last 2311
_journal_paper_doi 10.1021/ic001204j
_journal_volume 40
_journal_year 2001
_chemical_formula_sum 'C29 H37 N3 O3 Zn'
_chemical_formula_weight 540.99
_chemical_melting_point 221
_chemical_name_common Di(2-picolyl)(2-hydroxylato-3,5-di-tert-butyl-benzyl)amin-zink-acetat
_chemical_name_systematic Di(2-picolyl)(2-hydroxylato-3,5-di-tert-butyl-benzyl)amin-zink-acetat
_space_group_IT_number 2
_symmetry_cell_setting triclinic
_symmetry_space_group_name_Hall '-P 1'
_symmetry_space_group_name_H-M 'P -1'
_atom_sites_solution_hydrogens geom
_atom_sites_solution_primary direct
_atom_sites_solution_secondary difmap
_audit_creation_method SHELXL-97
_cell_angle_alpha 90.22(3)
_cell_angle_beta 105.06(3)
_cell_angle_gamma 91.75(3)
_cell_formula_units_Z 2
_cell_length_a 9.0678(18)
_cell_length_b 11.821(2)
_cell_length_c 14.966(3)
_cell_measurement_temperature 180(2)
_cell_volume 1548.3(6)
_computing_cell_refinement 'Bruker SMART'
_computing_data_collection 'Bruker SMART'
_computing_data_reduction 'Bruker SHELXTL'
_computing_molecular_graphics 'Bruker SHELXTL'
_computing_publication_material 'Bruker SHELXTL'
_computing_structure_refinement 'Bruker SHELXTL'
_computing_structure_solution 'Bruker SHELXTL'
_diffrn_ambient_temperature 180(2)
_diffrn_detector_area_resol_mean none
_diffrn_measured_fraction_theta_full 0.997
_diffrn_measured_fraction_theta_max 0.997
_diffrn_measurement_device_type 'CCD area detector'
_diffrn_measurement_method 'phi and omega scans'
_diffrn_radiation_monochromator graphite
_diffrn_radiation_source 'fine-focus sealed tube'
_diffrn_radiation_type MoK\a
_diffrn_radiation_wavelength 0.71073
_diffrn_reflns_av_R_equivalents 0.0275
_diffrn_reflns_av_sigmaI/netI 0.0324
_diffrn_reflns_limit_h_max 0
_diffrn_reflns_limit_h_min -11
_diffrn_reflns_limit_k_max 14
_diffrn_reflns_limit_k_min -14
_diffrn_reflns_limit_l_max 18
_diffrn_reflns_limit_l_min -17
_diffrn_reflns_number 6501
_diffrn_reflns_theta_full 26.05
_diffrn_reflns_theta_max 26.05
_diffrn_reflns_theta_min 2.82
_diffrn_standards_decay_% none
_diffrn_standards_interval_count none
_diffrn_standards_interval_time none
_diffrn_standards_number none
_exptl_absorpt_coefficient_mu 0.823
_exptl_absorpt_correction_T_max none
_exptl_absorpt_correction_T_min none
_exptl_absorpt_correction_type none
_exptl_absorpt_process_details none
_exptl_crystal_colour colourless
_exptl_crystal_density_diffrn 1.160
_exptl_crystal_density_meas ?
_exptl_crystal_density_method 'not measured'
_exptl_crystal_description isometric
_exptl_crystal_F_000 572
_exptl_crystal_size_max 0.3
_exptl_crystal_size_mid 0.2
_exptl_crystal_size_min 0.2
_refine_diff_density_max 0.960
_refine_diff_density_min -0.656
_refine_diff_density_rms 0.085
_refine_ls_extinction_coef none
_refine_ls_extinction_method none
_refine_ls_goodness_of_fit_ref 1.097
_refine_ls_hydrogen_treatment 'Riding Model'
_refine_ls_matrix_type full
_refine_ls_number_parameters 352
_refine_ls_number_reflns 6098
_refine_ls_number_restraints 0
_refine_ls_restrained_S_all 1.097
_refine_ls_R_factor_all 0.0596
_refine_ls_R_factor_gt 0.0461
_refine_ls_shift/su_max 0.001
_refine_ls_shift/su_mean 0.000
_refine_ls_structure_factor_coef Fsqd
_refine_ls_weighting_details 'calc w=1/[\s^2^(Fo^2^)+(0.0727P)^2^+1.4602P] where P=(Fo^2^+2Fc^2^)/3'
_refine_ls_weighting_scheme calc
_refine_ls_wR_factor_gt 0.1225
_refine_ls_wR_factor_ref 0.1294
_reflns_number_gt 5112
_reflns_number_total 6098
_reflns_threshold_expression >2sigma(I)
_cod_data_source_file ic001204j_2.cif
_cod_data_source_block 25(k7)
_cod_depositor_comments
;
The following automatic conversions were performed:

'_geom_angle_publ_flag' value 'Y' changed to 'y' according to the
built-in table from CIF Core dictionary named 'cif_core.dic' version
2.4.1 from 2010-06-29 (85 times).

'_geom_bond_publ_flag' value 'Y'
changed to 'y' according to the built-in table from CIF Core
dictionary named 'cif_core.dic' version 2.4.1 from 2010-06-29 (44
times).

Automatic conversion script
Id: cif_fix_values 1646 2011-03-28 12:23:43Z adriana 

The following automatic conversions were performed:

'_exptl_crystal_density_meas' value 'not measured' was changed to '?'
- the value is perceived as not measured.

Automatic conversion script
Id: cif_fix_values 3008 2015-01-20 13:52:24Z robertas 
;
_cod_original_cell_volume 1548.2(5)
_cod_database_code 4319617

loop_
_symmetry_equiv_pos_as_xyz
'x, y, z'
'-x, -y, -z'

loop_
_atom_site_label
_atom_site_type_symbol
_atom_site_fract_x
_atom_site_fract_y
_atom_site_fract_z
_atom_site_U_iso_or_equiv
_atom_site_adp_type
_atom_site_occupancy
_atom_site_symmetry_multiplicity
_atom_site_calc_flag
_atom_site_refinement_flags
_atom_site_disorder_assembly
_atom_site_disorder_group
Zn1 Zn 0.63170(4) -0.08980(3) 0.74856(2) 0.01963(11) Uani 1 1 d . . .
N1 N 0.5410(3) -0.1831(2) 0.62769(16) 0.0250(5) Uani 1 1 d . . .
N2 N 0.5474(3) -0.11701(19) 0.86633(15) 0.0212(5) Uani 1 1 d . . .
N3 N 0.3930(3) -0.02496(19) 0.70364(15) 0.0207(5) Uani 1 1 d . . .
O1 O 0.7215(2) 0.05575(16) 0.72924(13) 0.0225(4) Uani 1 1 d . . .
O2 O 0.8072(2) -0.18984(18) 0.80230(14) 0.0299(5) Uani 1 1 d . . .
O3 O 0.9930(3) -0.1675(3) 0.7312(2) 0.0637(9) Uani 1 1 d . . .
C1 C 0.3904(3) -0.1761(2) 0.58870(19) 0.0247(6) Uani 1 1 d . . .
C2 C 0.3199(4) -0.2312(3) 0.5056(2) 0.0335(7) Uani 1 1 d . . .
H2A H 0.2159 -0.2240 0.4789 0.040 Uiso 1 1 calc R . .
C3 C 0.4060(4) -0.2966(3) 0.4635(2) 0.0370(8) Uani 1 1 d . . .
H3A H 0.3606 -0.3348 0.4083 0.044 Uiso 1 1 calc R . .
C4 C 0.5596(4) -0.3047(3) 0.5037(2) 0.0355(7) Uani 1 1 d . . .
H4A H 0.6193 -0.3491 0.4765 0.043 Uiso 1 1 calc R . .
C5 C 0.6241(4) -0.2460(3) 0.5853(2) 0.0310(7) Uani 1 1 d . . .
H5A H 0.7286 -0.2503 0.6118 0.037 Uiso 1 1 calc R . .
C6 C 0.4092(3) -0.0785(2) 0.86467(19) 0.0220(5) Uani 1 1 d . . .
C7 C 0.3399(3) -0.1004(3) 0.9358(2) 0.0280(6) Uani 1 1 d . . .
H7A H 0.2427 -0.0748 0.9325 0.034 Uiso 1 1 calc R . .
C8 C 0.4180(4) -0.1609(3) 1.0118(2) 0.0313(7) Uani 1 1 d . . .
H8A H 0.3746 -0.1758 1.0606 0.038 Uiso 1 1 calc R . .
C9 C 0.5611(4) -0.1988(3) 1.0136(2) 0.0301(6) Uani 1 1 d . . .
H9A H 0.6160 -0.2389 1.0641 0.036 Uiso 1 1 calc R . .
C10 C 0.6218(3) -0.1765(2) 0.9402(2) 0.0274(6) Uani 1 1 d . . .
H10A H 0.7176 -0.2035 0.9415 0.033 Uiso 1 1 calc R . .
C11 C 0.5053(3) 0.1712(2) 0.71013(18) 0.0200(5) Uani 1 1 d . . .
C12 C 0.4426(3) 0.2740(2) 0.72415(18) 0.0212(5) Uani 1 1 d . . .
H12A H 0.3380 0.2827 0.7015 0.025 Uiso 1 1 calc R . .
C13 C 0.5326(3) 0.3635(2) 0.77110(19) 0.0224(6) Uani 1 1 d . A .
C14 C 0.6884(3) 0.3451(2) 0.80542(18) 0.0215(5) Uani 1 1 d . . .
H14A H 0.7504 0.4043 0.8370 0.026 Uiso 1 1 calc R . .
C15 C 0.7568(3) 0.2436(2) 0.79539(18) 0.0200(5) Uani 1 1 d . . .
C16 C 0.6628(3) 0.1536(2) 0.74508(17) 0.0191(5) Uani 1 1 d . . .
C17 C 0.3002(3) -0.1129(2) 0.6424(2) 0.0272(6) Uani 1 1 d . . .
H17A H 0.2154 -0.0779 0.5994 0.033 Uiso 1 1 calc R . .
H17B H 0.2584 -0.1660 0.6793 0.033 Uiso 1 1 calc R . .
C18 C 0.3346(3) -0.0045(2) 0.78445(19) 0.0226(6) Uani 1 1 d . . .
H18A H 0.2251 -0.0195 0.7679 0.027 Uiso 1 1 calc R . .
H18B H 0.3535 0.0743 0.8032 0.027 Uiso 1 1 calc R . .
C19 C 0.4057(3) 0.0808(2) 0.65164(18) 0.0220(5) Uani 1 1 d . . .
H19A H 0.3043 0.1096 0.6269 0.026 Uiso 1 1 calc R . .
H19B H 0.4469 0.0629 0.5998 0.026 Uiso 1 1 calc R . .
C20 C 0.4665(4) 0.4791(3) 0.7826(2) 0.0299(6) Uani 1 1 d . . .
C21 C 0.5386(11) 0.5668(6) 0.7398(7) 0.049(2) Uani 0.50 1 d P A 1
H21A H 0.5194 0.5510 0.6748 0.073 Uiso 0.50 1 calc PR A 1
H21B H 0.6468 0.5691 0.7676 0.073 Uiso 0.50 1 calc PR A 1
H21C H 0.4976 0.6386 0.7488 0.073 Uiso 0.50 1 calc PR A 1
C22 C 0.2936(8) 0.4772(7) 0.7443(9) 0.059(3) Uani 0.50 1 d P A 1
H22A H 0.2678 0.4618 0.6790 0.088 Uiso 0.50 1 calc PR A 1
H22B H 0.2554 0.5494 0.7554 0.088 Uiso 0.50 1 calc PR A 1
H22C H 0.2484 0.4193 0.7745 0.088 Uiso 0.50 1 calc PR A 1
C23 C 0.4987(14) 0.5044(6) 0.8886(6) 0.059(3) Uani 0.50 1 d P A 1
H23A H 0.5605 0.4464 0.9226 0.088 Uiso 0.50 1 calc PR A 1
H23B H 0.4037 0.5060 0.9056 0.088 Uiso 0.50 1 calc PR A 1
H23C H 0.5517 0.5765 0.9028 0.088 Uiso 0.50 1 calc PR A 1
C21A C 0.3871(16) 0.5230(8) 0.6829(7) 0.085(4) Uani 0.50 1 d P A 2
H21D H 0.4099 0.4741 0.6373 0.127 Uiso 0.50 1 calc PR A 2
H21E H 0.4245 0.5985 0.6761 0.127 Uiso 0.50 1 calc PR A 2
H21F H 0.2786 0.5232 0.6748 0.127 Uiso 0.50 1 calc PR A 2
C22A C 0.3497(17) 0.4674(8) 0.8350(11) 0.089(4) Uani 0.50 1 d P A 2
H22D H 0.3366 0.5395 0.8611 0.134 Uiso 0.50 1 calc PR A 2
H22E H 0.3821 0.4139 0.8837 0.134 Uiso 0.50 1 calc PR A 2
H22F H 0.2546 0.4412 0.7942 0.134 Uiso 0.50 1 calc PR A 2
C23A C 0.5852(11) 0.5707(8) 0.8212(11) 0.089(4) Uani 0.50 1 d P A 2
H23D H 0.6404 0.5515 0.8829 0.133 Uiso 0.50 1 calc PR A 2
H23E H 0.5361 0.6412 0.8226 0.133 Uiso 0.50 1 calc PR A 2
H23F H 0.6549 0.5777 0.7828 0.133 Uiso 0.50 1 calc PR A 2
C24 C 0.9292(3) 0.2303(2) 0.8350(2) 0.0250(6) Uani 1 1 d . . .
C25 C 0.9604(4) 0.1279(3) 0.9002(2) 0.0385(8) Uani 1 1 d . . .
H25A H 0.9142 0.0607 0.8671 0.058 Uiso 1 1 calc R . .
H25B H 0.9178 0.1402 0.9517 0.058 Uiso 1 1 calc R . .
H25C H 1.0686 0.1191 0.9224 0.058 Uiso 1 1 calc R . .
C26 C 1.0052(4) 0.3348(3) 0.8915(2) 0.0338(7) Uani 1 1 d . . .
H26A H 0.9885 0.4003 0.8529 0.051 Uiso 1 1 calc R . .
H26B H 1.1129 0.3240 0.9141 0.051 Uiso 1 1 calc R . .
H26C H 0.9617 0.3455 0.9429 0.051 Uiso 1 1 calc R . .
C27 C 1.0055(4) 0.2149(3) 0.7563(2) 0.0367(7) Uani 1 1 d . . .
H27A H 0.9860 0.2789 0.7161 0.055 Uiso 1 1 calc R . .
H27B H 0.9648 0.1472 0.7218 0.055 Uiso 1 1 calc R . .
H27C H 1.1137 0.2089 0.7814 0.055 Uiso 1 1 calc R . .
C28 C 0.9341(3) -0.2133(3) 0.7872(2) 0.0288(6) Uani 1 1 d . . .
C29 C 1.0155(4) -0.3093(4) 0.8435(3) 0.0494(9) Uani 1 1 d . . .
H29A H 1.1097 -0.3214 0.8275 0.074 Uiso 1 1 calc R . .
H29B H 0.9520 -0.3769 0.8307 0.074 Uiso 1 1 calc R . .
H29C H 1.0367 -0.2905 0.9081 0.074 Uiso 1 1 calc R . .

loop_
_atom_site_aniso_label
_atom_site_aniso_U_11
_atom_site_aniso_U_22
_atom_site_aniso_U_33
_atom_site_aniso_U_23
_atom_site_aniso_U_13
_atom_site_aniso_U_12
Zn1 0.02153(18) 0.01946(17) 0.01871(17) 0.00121(11) 0.00660(12) 0.00114(11)
N1 0.0328(13) 0.0210(11) 0.0210(11) 0.0001(9) 0.0069(10) -0.0002(10)
N2 0.0220(11) 0.0220(11) 0.0200(11) 0.0005(9) 0.0061(9) 0.0020(9)
N3 0.0203(11) 0.0218(11) 0.0195(11) 0.0009(9) 0.0044(9) -0.0024(9)
O1 0.0223(9) 0.0182(9) 0.0287(10) 0.0011(8) 0.0097(8) 0.0003(7)
O2 0.0291(11) 0.0329(11) 0.0291(11) 0.0058(9) 0.0089(9) 0.0111(9)
O3 0.0563(17) 0.0639(19) 0.089(2) 0.0297(17) 0.0504(17) 0.0157(15)
C1 0.0306(15) 0.0206(13) 0.0208(13) 0.0031(10) 0.0035(11) -0.0049(11)
C2 0.0420(18) 0.0305(16) 0.0242(15) -0.0007(12) 0.0022(13) -0.0051(13)
C3 0.058(2) 0.0324(17) 0.0181(14) -0.0030(12) 0.0059(14) -0.0084(15)
C4 0.056(2) 0.0304(16) 0.0225(15) -0.0010(12) 0.0140(14) 0.0046(15)
C5 0.0410(17) 0.0280(15) 0.0253(15) 0.0004(12) 0.0105(13) 0.0048(13)
C6 0.0227(13) 0.0193(13) 0.0232(13) -0.0003(10) 0.0049(11) -0.0022(10)
C7 0.0283(15) 0.0306(15) 0.0284(15) 0.0019(12) 0.0134(12) 0.0016(12)
C8 0.0383(17) 0.0340(16) 0.0251(15) 0.0028(12) 0.0150(13) -0.0035(13)
C9 0.0392(17) 0.0302(16) 0.0208(14) 0.0056(12) 0.0075(12) 0.0042(13)
C10 0.0300(15) 0.0270(15) 0.0244(14) 0.0009(11) 0.0055(12) 0.0041(12)
C11 0.0236(13) 0.0210(13) 0.0158(12) 0.0033(10) 0.0057(10) -0.0007(10)
C12 0.0205(13) 0.0240(13) 0.0197(13) 0.0036(10) 0.0062(10) 0.0026(10)
C13 0.0273(14) 0.0199(13) 0.0227(13) 0.0014(10) 0.0111(11) 0.0016(11)
C14 0.0251(14) 0.0202(13) 0.0196(13) -0.0002(10) 0.0065(11) -0.0011(11)
C15 0.0216(13) 0.0220(13) 0.0175(12) 0.0041(10) 0.0069(10) -0.0001(10)
C16 0.0222(13) 0.0204(13) 0.0168(12) 0.0040(10) 0.0089(10) 0.0010(10)
C17 0.0246(14) 0.0268(14) 0.0283(15) -0.0010(12) 0.0040(12) -0.0051(11)
C18 0.0193(13) 0.0264(14) 0.0233(14) 0.0025(11) 0.0074(11) 0.0020(11)
C19 0.0228(13) 0.0234(14) 0.0180(13) 0.0028(10) 0.0019(10) 0.0017(11)
C20 0.0300(15) 0.0230(14) 0.0382(17) -0.0019(12) 0.0114(13) 0.0031(12)
C21 0.065(5) 0.021(3) 0.069(6) 0.012(3) 0.033(5) 0.010(3)
C22 0.031(4) 0.036(4) 0.112(8) -0.021(5) 0.022(5) 0.013(3)
C23 0.115(8) 0.025(4) 0.047(5) -0.006(3) 0.038(5) 0.015(4)
C21A 0.137(11) 0.038(5) 0.059(6) 0.006(4) -0.015(6) 0.041(6)
C22A 0.122(10) 0.043(5) 0.142(12) 0.005(6) 0.104(10) 0.029(6)
C23A 0.051(5) 0.038(5) 0.161(13) -0.045(7) -0.003(7) 0.010(4)
C24 0.0226(14) 0.0251(14) 0.0266(14) 0.0022(11) 0.0051(11) -0.0005(11)
C25 0.0293(16) 0.0368(18) 0.0418(19) 0.0122(14) -0.0046(14) 0.0028(13)
C26 0.0246(15) 0.0362(17) 0.0361(17) -0.0025(13) 0.0003(13) -0.0044(13)
C27 0.0253(15) 0.0440(19) 0.0442(19) -0.0055(15) 0.0155(14) -0.0010(14)
C28 0.0257(15) 0.0295(15) 0.0317(16) -0.0014(12) 0.0079(12) 0.0047(12)
C29 0.042(2) 0.055(2) 0.049(2) 0.0079(18) 0.0058(17) 0.0222(18)

loop_
_atom_type_symbol
_atom_type_description
_atom_type_scat_dispersion_real
_atom_type_scat_dispersion_imag
_atom_type_scat_source
C C 0.0033 0.0016 'International Tables Vol C Tables 4.2.6.8 and 6.1.1.4'
H H 0.0000 0.0000 'International Tables Vol C Tables 4.2.6.8 and 6.1.1.4'
N N 0.0061 0.0033 'International Tables Vol C Tables 4.2.6.8 and 6.1.1.4'
O O 0.0106 0.0060 'International Tables Vol C Tables 4.2.6.8 and 6.1.1.4'
Zn Zn 0.2839 1.4301 'International Tables Vol C Tables 4.2.6.8 and 6.1.1.4'

loop_
_geom_angle_atom_site_label_1
_geom_angle_atom_site_label_2
_geom_angle_atom_site_label_3
_geom_angle
_geom_angle_site_symmetry_1
_geom_angle_site_symmetry_3
_geom_angle_publ_flag
O1 Zn1 O2 106.15(9) . . y
O1 Zn1 N1 114.07(9) . . y
O2 Zn1 N1 97.17(10) . . y
O1 Zn1 N2 120.49(9) . . y
O2 Zn1 N2 89.87(9) . . y
N1 Zn1 N2 120.24(9) . . y
O1 Zn1 N3 92.24(8) . . y
O2 Zn1 N3 161.17(9) . . y
N1 Zn1 N3 78.43(9) . . y
N2 Zn1 N3 77.03(9) . . y
C5 N1 C1 118.7(3) . . y
C5 N1 Zn1 124.1(2) . . y
C1 N1 Zn1 117.16(19) . . y
C6 N2 C10 118.6(2) . . y
C6 N2 Zn1 117.98(18) . . y
C10 N2 Zn1 123.26(19) . . y
C18 N3 C17 111.3(2) . . y
C18 N3 C19 112.3(2) . . y
C17 N3 C19 111.0(2) . . y
C18 N3 Zn1 110.07(16) . . y
C17 N3 Zn1 106.27(17) . . y
C19 N3 Zn1 105.56(16) . . y
C16 O1 Zn1 122.72(16) . . y
C28 O2 Zn1 137.8(2) . . y
N1 C1 C2 121.6(3) . . y
N1 C1 C17 116.7(2) . . y
C2 C1 C17 121.5(3) . . y
C3 C2 C1 119.1(3) . . y
C4 C3 C2 119.3(3) . . y
C3 C4 C5 119.0(3) . . y
N1 C5 C4 122.2(3) . . y
N2 C6 C7 121.8(3) . . y
N2 C6 C18 117.1(2) . . y
C7 C6 C18 121.0(3) . . y
C8 C7 C6 119.0(3) . . y
C9 C8 C7 118.8(3) . . y
C10 C9 C8 119.4(3) . . y
N2 C10 C9 122.3(3) . . y
C12 C11 C16 121.0(2) . . y
C12 C11 C19 119.5(2) . . y
C16 C11 C19 119.3(2) . . y
C13 C12 C11 121.6(3) . . y
C12 C13 C14 116.8(3) . . y
C12 C13 C20 122.1(3) . . y
C14 C13 C20 121.0(3) . . y
C15 C14 C13 124.1(3) . . y
C14 C15 C16 118.0(2) . . y
C14 C15 C24 120.9(2) . . y
C16 C15 C24 121.0(2) . . y
O1 C16 C11 120.3(2) . . y
O1 C16 C15 121.4(2) . . y
C11 C16 C15 118.3(2) . . y
N3 C17 C1 112.5(2) . . y
N3 C18 C6 111.8(2) . . y
N3 C19 C11 113.1(2) . . y
C21 C20 C22A 139.1(5) . . y
C21 C20 C23A 47.1(7) . . y
C22A C20 C23A 112.8(8) . . y
C21 C20 C22 111.1(6) . . y
C22A C20 C22 52.5(7) . . y
C23A C20 C22 134.0(5) . . y
C21 C20 C13 110.6(4) . . y
C22A C20 C13 110.4(4) . . y
C23A C20 C13 114.2(4) . . y
C22 C20 C13 111.6(4) . . y
C21 C20 C23 109.5(6) . . y
C22A C20 C23 56.3(7) . . y
C23A C20 C23 63.7(7) . . y
C22 C20 C23 106.3(6) . . y
C13 C20 C23 107.6(4) . . y
C21 C20 C21A 59.0(6) . . y
C22A C20 C21A 108.3(9) . . y
C23A C20 C21A 103.1(8) . . y
C22 C20 C21A 57.7(7) . . y
C13 C20 C21A 107.6(4) . . y
C23 C20 C21A 144.7(5) . . y
C27 C24 C15 109.8(2) . . y
C27 C24 C26 107.4(3) . . y
C15 C24 C26 111.9(2) . . y
C27 C24 C25 109.8(3) . . y
C15 C24 C25 110.6(2) . . y
C26 C24 C25 107.2(3) . . y
O3 C28 O2 126.4(3) . . y
O3 C28 C29 118.5(3) . . y
O2 C28 C29 115.1(3) . . y

loop_
_geom_bond_atom_site_label_1
_geom_bond_atom_site_label_2
_geom_bond_distance
_geom_bond_site_symmetry_2
_geom_bond_publ_flag
Zn1 O1 1.9360(19) . y
Zn1 O2 2.009(2) . y
Zn1 N1 2.078(2) . y
Zn1 N2 2.117(2) . y
Zn1 N3 2.252(2) . y
N1 C5 1.342(4) . y
N1 C1 1.344(4) . y
N2 C6 1.341(4) . y
N2 C10 1.349(4) . y
N3 C18 1.463(3) . y
N3 C17 1.473(4) . y
N3 C19 1.492(3) . y
O1 C16 1.334(3) . y
O2 C28 1.267(4) . y
O3 C28 1.225(4) . y
C1 C2 1.391(4) . y
C1 C17 1.498(4) . y
C2 C3 1.376(5) . y
C3 C4 1.372(5) . y
C4 C5 1.384(4) . y
C6 C7 1.391(4) . y
C6 C18 1.512(4) . y
C7 C8 1.388(4) . y
C8 C9 1.379(5) . y
C9 C10 1.374(4) . y
C11 C12 1.395(4) . y
C11 C16 1.410(4) . y
C11 C19 1.499(4) . y
C12 C13 1.387(4) . y
C13 C14 1.396(4) . y
C13 C20 1.535(4) . y
C14 C15 1.393(4) . y
C15 C16 1.425(4) . y
C15 C24 1.534(4) . y
C20 C21 1.447(8) . y
C20 C22A 1.476(10) . y
C20 C23A 1.505(9) . y
C20 C22 1.523(8) . y
C20 C23 1.564(8) . y
C20 C21A 1.575(9) . y
C24 C27 1.527(4) . y
C24 C26 1.534(4) . y
C24 C25 1.543(4) . y
C28 C29 1.509(5) . y

loop_
_cod_changelog_entry_id
_cod_changelog_entry_author
_cod_changelog_entry_date
_cod_changelog_entry_text
1 'Vaitkus, Antanas' 2024-11-15T14:40:08+02:00
;
 Removed multiple data items that had the 'Y' placeholder value.
;
